data_2020852
loop_
_publ_author_name
'Truong, Khai-Nghi'
'Merkens, Carina'
'Englert, Ulli'

_publ_section_title
;
 3-(Pyridin-4-yl)acetylacetone: Cd^II^ and Hg^II^ compete for nitrogen
 coordination
;
_journal_coeditor_code YF3124
_journal_issue 9
_journal_name_full 'Acta Crystallographica Section C'
_journal_page_first
;
;
_journal_paper_doi 10.1107/S2053229617011408
_journal_volume 73
_journal_year 2017
_chemical_formula_iupac '[Cd Hg Br4 (C10 H11 N O2)2 (H2 O1)]'
_chemical_formula_moiety 'C20 H24 Br4 Cd Hg N2 O5'
_chemical_formula_sum 'C20 H24 Br4 Cd Hg N2 O5'
_chemical_formula_weight 1005.04
_chemical_name_common 1
_chemical_name_systematic
<i>catena</i>-Poly[[bromidomercury(II)]-\m-bromido-[aquabis[4-hydroxy-3-(pyridin-4-yl)pent-3-en-2-one]cadmium(II)]-di-\m-bromido]
_space_group_crystal_system monoclinic
_space_group_IT_number 14
_space_group_name_Hall '-P 2ybc'
_space_group_name_H-M_alt 'P 1 21/c 1'
_symmetry_space_group_name_Hall '-P 2ybc'
_symmetry_space_group_name_H-M 'P 1 21/c 1'
_atom_sites_solution_hydrogens mixed
_audit_creation_method SHELXL-2013
_cell_angle_alpha 90
_cell_angle_beta 98.3739(10)
_cell_angle_gamma 90
_cell_formula_units_Z 4
_cell_length_a 7.3985(4)
_cell_length_b 16.4980(9)
_cell_length_c 22.9089(13)
_cell_measurement_reflns_used 8666
_cell_measurement_temperature 100(2)
_cell_measurement_theta_max 29.79
_cell_measurement_theta_min 2.47
_cell_volume 2766.5(3)
_computing_cell_refinement
;
SMART (Bruker, 2001)
;
_computing_data_collection
;
SMART (Bruker, 2001)
;
_computing_data_reduction
;
SAINT-Plus (Bruker, 2009)
;
_computing_molecular_graphics
;
PLATON (Spek, 2009)
;
_computing_publication_material
;
SHELXL2013 (Sheldrick, 2015)
;
_computing_structure_refinement
;
SHELXS2013 (Sheldrick, 2015)
;
_computing_structure_solution
;
SHELXS2013 (Sheldrick, 2008)
;
_diffrn_ambient_temperature 100(2)
_diffrn_measured_fraction_theta_full 1.000
_diffrn_measured_fraction_theta_max 0.955
_diffrn_measurement_device_type 'Bruker SMART CCD area detector'
_diffrn_measurement_method '/w scans'
_diffrn_radiation_source microsource
_diffrn_radiation_type MoK\a
_diffrn_radiation_wavelength 0.71073
_diffrn_reflns_av_R_equivalents 0.0770
_diffrn_reflns_limit_h_max 10
_diffrn_reflns_limit_h_min -10
_diffrn_reflns_limit_k_max 23
_diffrn_reflns_limit_k_min -23
_diffrn_reflns_limit_l_max 32
_diffrn_reflns_limit_l_min -31
_diffrn_reflns_number 41116
_diffrn_reflns_theta_full 25.242
_diffrn_reflns_theta_max 30.675
_diffrn_reflns_theta_min 1.527
_exptl_absorpt_coefficient_mu 12.120
_exptl_absorpt_correction_T_max 0.1757
_exptl_absorpt_correction_T_min 0.1516
_exptl_absorpt_correction_type multi-scan
_exptl_absorpt_process_details
;
(SADABS; Bruker, 2008)
;
_exptl_crystal_colour colourless
_exptl_crystal_density_diffrn 2.413
_exptl_crystal_description block
_exptl_crystal_F_000 1864
_exptl_crystal_size_max 0.250
_exptl_crystal_size_mid 0.250
_exptl_crystal_size_min 0.220
_refine_diff_density_max 2.464
_refine_diff_density_min -2.623
_refine_ls_extinction_method none
_refine_ls_goodness_of_fit_ref 1.025
_refine_ls_hydrogen_treatment mixed
_refine_ls_matrix_type full
_refine_ls_number_parameters 314
_refine_ls_number_reflns 8192
_refine_ls_number_restraints 4
_refine_ls_restrained_S_all 1.024
_refine_ls_R_factor_all 0.0457
_refine_ls_R_factor_gt 0.0362
_refine_ls_shift/su_max 0.002
_refine_ls_shift/su_mean 0.000
_refine_ls_structure_factor_coef Fsqd
_refine_ls_weighting_details
;
w=1/[\s^2^(Fo^2^)+2.3930P] where P=(Fo^2^+2Fc^2^)/3
;
_refine_ls_weighting_scheme calc
_refine_ls_wR_factor_gt 0.0789
_refine_ls_wR_factor_ref 0.0825
_reflns_number_gt 6965
_reflns_number_total 8192
_reflns_threshold_expression 'I > 2\s(I)'
_cod_data_source_file yf3124sup1.cif
_cod_data_source_block I
_cod_database_code 2020852
_shelx_space_group_comment
;
The symmetry employed for this shelxl refinement is uniquely defined
by the following loop, which should always be used as a source of
symmetry information in preference to the above space-group names.
They are only intended as comments.
;
_shelx_estimated_absorpt_t_min 0.152
_shelx_estimated_absorpt_t_max 0.176
_shelxl_version_number 20.13

loop_
_space_group_symop_operation_xyz
'x, y, z'
'-x, y+1/2, -z+1/2'
'-x, -y, -z'
'x, -y-1/2, z-1/2'

loop_
_atom_site_type_symbol
_atom_site_label
_atom_site_fract_x
_atom_site_fract_y
_atom_site_fract_z
_atom_site_U_iso_or_equiv
_atom_site_adp_type
_atom_site_calc_flag
_atom_site_occupancy
Cd Cd1 0.68524(4) 0.17451(2) 0.22881(2) 0.01122(7) Uani d 1
Hg Hg1 0.22664(2) 0.07782(2) 0.21609(2) 0.01756(5) Uani d 1
Br Br1 0.54434(6) 0.03216(2) 0.27445(2) 0.01554(9) Uani d 1
Br Br2 0.34237(6) 0.20703(3) 0.16500(2) 0.01677(9) Uani d 1
Br Br3 0.02521(6) 0.14092(3) 0.29030(2) 0.01538(9) Uani d 1
Br Br4 0.06595(6) -0.03192(3) 0.15085(2) 0.02262(11) Uani d 1
O O1 0.4826(4) 0.42594(19) 0.54933(13) 0.0187(7) Uani d 1
O O2 0.1736(4) 0.3680(2) 0.51344(14) 0.0196(7) Uani d 1
H H2A 0.244(6) 0.405(2) 0.527(2) 0.024 Uiso d 1
O O3 1.2651(4) 0.53508(18) 0.04863(13) 0.0161(6) Uani d 1
O O4 0.9732(4) 0.60551(18) 0.04417(14) 0.0171(6) Uani d 1
H H4A 1.078(4) 0.587(3) 0.041(2) 0.021 Uiso d 1
O O5 0.7288(4) 0.0970(2) 0.14901(14) 0.0215(7) Uani d 1
H H5D 0.812(6) 0.062(3) 0.151(2) 0.026 Uiso d 1
H H5E 0.646(6) 0.085(3) 0.1214(18) 0.026 Uiso d 1
N N1 0.6150(5) 0.2469(2) 0.30959(15) 0.0138(7) Uani d 1
N N2 0.8038(5) 0.2825(2) 0.18219(16) 0.0153(7) Uani d 1
C C1 0.7395(6) 0.4108(3) 0.4984(2) 0.0216(10) Uani d 1
H H1A 0.7901 0.4549 0.5245 0.032 Uiso calc 1
H H1B 0.7502 0.4246 0.4574 0.032 Uiso calc 1
H H1C 0.8073 0.3607 0.5094 0.032 Uiso calc 1
C C2 0.5425(6) 0.3988(3) 0.50437(18) 0.0150(8) Uani d 1
C C3 0.4233(6) 0.3552(2) 0.45993(18) 0.0130(8) Uani d 1
C C4 0.2434(6) 0.3410(3) 0.46707(19) 0.0148(8) Uani d 1
C C5 0.1121(6) 0.2926(3) 0.4263(2) 0.0190(9) Uani d 1
H H5A 0.0926 0.2401 0.4444 0.028 Uiso calc 1
H H5B 0.1611 0.2839 0.3893 0.028 Uiso calc 1
H H5C -0.0043 0.3217 0.4182 0.028 Uiso calc 1
C C6 0.4950(6) 0.3192(3) 0.40736(18) 0.0140(8) Uani d 1
C C7 0.4664(7) 0.3558(3) 0.35250(19) 0.0196(9) Uani d 1
H H7 0.4061 0.4067 0.3474 0.023 Uiso calc 1
C C8 0.5268(7) 0.3175(3) 0.30474(19) 0.0192(9) Uani d 1
H H8 0.5041 0.3427 0.2671 0.023 Uiso calc 1
C C9 0.6482(6) 0.2128(3) 0.36329(18) 0.0178(9) Uani d 1
H H9 0.7135 0.1631 0.3676 0.021 Uiso calc 1
C C10 0.5915(6) 0.2471(3) 0.41226(18) 0.0159(8) Uani d 1
H H10 0.6187 0.2213 0.4496 0.019 Uiso calc 1
C C11 1.3212(6) 0.4032(3) 0.0893(2) 0.0202(9) Uani d 1
H H11A 1.4228 0.4059 0.0663 0.030 Uiso calc 1
H H11B 1.2498 0.3540 0.0788 0.030 Uiso calc 1
H H11C 1.3694 0.4022 0.1314 0.030 Uiso calc 1
C C12 1.2011(6) 0.4761(3) 0.07605(18) 0.0142(8) Uani d 1
C C13 1.0228(6) 0.4790(2) 0.09139(17) 0.0126(8) Uani d 1
C C14 0.9127(6) 0.5463(3) 0.07306(18) 0.0146(8) Uani d 1
C C15 0.7178(6) 0.5540(3) 0.0834(2) 0.0186(9) Uani d 1
H H15A 0.6887 0.6112 0.0886 0.028 Uiso calc 1
H H15B 0.7005 0.5236 0.1190 0.028 Uiso calc 1
H H15C 0.6369 0.5320 0.0494 0.028 Uiso calc 1
C C16 0.9488(6) 0.4107(3) 0.12313(18) 0.0132(8) Uani d 1
C C17 0.9903(6) 0.4013(3) 0.18402(19) 0.0185(9) Uani d 1
H H17 1.0692 0.4388 0.2066 0.022 Uiso calc 1
C C18 0.9170(6) 0.3377(3) 0.21124(19) 0.0183(9) Uani d 1
H H18 0.9477 0.3323 0.2528 0.022 Uiso calc 1
C C19 0.7655(7) 0.2911(3) 0.1238(2) 0.0256(11) Uani d 1
H H19 0.6882 0.2522 0.1022 0.031 Uiso calc 1
C C20 0.8325(8) 0.3536(3) 0.0932(2) 0.0280(12) Uani d 1
H H20 0.7991 0.3575 0.0517 0.034 Uiso calc 1

loop_
_atom_site_aniso_label
_atom_site_aniso_U_11
_atom_site_aniso_U_22
_atom_site_aniso_U_33
_atom_site_aniso_U_12
_atom_site_aniso_U_13
_atom_site_aniso_U_23
Cd1 0.01266(14) 0.01237(14) 0.00929(13) -0.00074(11) 0.00379(11) 0.00038(10)
Hg1 0.01380(9) 0.01914(9) 0.01978(9) -0.00108(6) 0.00262(7) -0.00211(6)
Br1 0.0132(2) 0.01363(19) 0.0191(2) 0.00017(15) 0.00026(16) 0.00325(15)
Br2 0.0140(2) 0.0188(2) 0.0174(2) 0.00166(16) 0.00197(16) 0.00562(16)
Br3 0.01242(19) 0.0220(2) 0.01179(19) 0.00235(16) 0.00190(15) 0.00032(15)
Br4 0.0205(2) 0.0214(2) 0.0244(2) 0.00285(18) -0.00176(18) -0.00940(18)
O1 0.0154(15) 0.0303(18) 0.0109(14) -0.0003(13) 0.0036(12) -0.0047(12)
O2 0.0132(15) 0.0296(19) 0.0167(16) -0.0016(13) 0.0042(12) -0.0026(13)
O3 0.0164(15) 0.0186(15) 0.0141(14) -0.0055(12) 0.0049(12) 0.0011(12)
O4 0.0209(16) 0.0120(14) 0.0195(16) 0.0009(13) 0.0064(13) 0.0022(12)
O5 0.0157(16) 0.0338(19) 0.0138(15) 0.0110(14) -0.0016(13) -0.0081(14)
N1 0.0162(18) 0.0157(17) 0.0101(16) 0.0008(14) 0.0037(13) -0.0008(13)
N2 0.0141(17) 0.0181(18) 0.0144(17) -0.0032(14) 0.0038(14) 0.0015(14)
C1 0.013(2) 0.032(3) 0.020(2) -0.0016(18) 0.0034(18) -0.0038(19)
C2 0.018(2) 0.015(2) 0.0119(19) 0.0009(17) 0.0030(16) -0.0002(16)
C3 0.015(2) 0.0147(19) 0.0099(18) 0.0017(16) 0.0046(15) -0.0013(15)
C4 0.015(2) 0.015(2) 0.015(2) 0.0032(16) 0.0010(16) 0.0009(16)
C5 0.016(2) 0.017(2) 0.023(2) -0.0047(17) 0.0014(18) -0.0014(17)
C6 0.0112(19) 0.016(2) 0.015(2) -0.0028(16) 0.0046(16) -0.0015(16)
C7 0.028(2) 0.017(2) 0.014(2) 0.0071(19) 0.0071(18) 0.0016(16)
C8 0.032(3) 0.016(2) 0.011(2) 0.0028(18) 0.0074(18) 0.0032(16)
C9 0.021(2) 0.019(2) 0.013(2) 0.0052(18) 0.0009(17) 0.0013(16)
C10 0.020(2) 0.019(2) 0.0093(19) 0.0045(17) 0.0025(16) 0.0016(16)
C11 0.018(2) 0.019(2) 0.024(2) 0.0012(18) 0.0047(18) -0.0005(18)
C12 0.015(2) 0.015(2) 0.0122(19) -0.0017(16) 0.0010(16) -0.0045(15)
C13 0.0128(19) 0.0156(19) 0.0092(18) -0.0048(16) 0.0007(15) -0.0006(15)
C14 0.016(2) 0.016(2) 0.0120(19) -0.0016(17) 0.0037(16) -0.0029(16)
C15 0.016(2) 0.021(2) 0.019(2) 0.0008(18) 0.0022(17) -0.0034(18)
C16 0.0113(19) 0.016(2) 0.0134(19) 0.0003(15) 0.0051(16) 0.0002(15)
C17 0.026(2) 0.015(2) 0.013(2) -0.0051(18) -0.0005(18) 0.0016(16)
C18 0.024(2) 0.017(2) 0.013(2) -0.0061(18) -0.0012(17) -0.0018(16)
C19 0.032(3) 0.032(3) 0.013(2) -0.016(2) 0.0004(19) 0.0013(19)
C20 0.043(3) 0.029(3) 0.011(2) -0.018(2) -0.001(2) 0.0019(18)

loop_
_atom_type_symbol
_atom_type_description
_atom_type_scat_dispersion_real
_atom_type_scat_dispersion_imag
_atom_type_scat_source
C C 0.0033 0.0016 'International Tables Vol C Tables 4.2.6.8 and 6.1.1.4'
H H 0.0000 0.0000 'International Tables Vol C Tables 4.2.6.8 and 6.1.1.4'
Br Br -0.2901 2.4595 'International Tables Vol C Tables 4.2.6.8 and 6.1.1.4'
Cd Cd -0.8075 1.2024 'International Tables Vol C Tables 4.2.6.8 and 6.1.1.4'
Hg Hg -2.3894 9.2266 'International Tables Vol C Tables 4.2.6.8 and 6.1.1.4'
N N 0.0061 0.0033 'International Tables Vol C Tables 4.2.6.8 and 6.1.1.4'
O O 0.0106 0.0060 'International Tables Vol C Tables 4.2.6.8 and 6.1.1.4'

loop_
_geom_angle_atom_site_label_1
_geom_angle_atom_site_label_2
_geom_angle_atom_site_label_3
_geom_angle_site_symmetry_1
_geom_angle_site_symmetry_3
_geom_angle
_geom_angle_publ_flag
O5 Cd1 N2 . . 87.41(13) y
O5 Cd1 N1 . . 174.61(13) y
N2 Cd1 N1 . . 96.64(12) y
O5 Cd1 Br3 . 1_655 94.12(8) y
N2 Cd1 Br3 . 1_655 90.67(9) y
N1 Cd1 Br3 . 1_655 89.41(9) y
O5 Cd1 Br2 . . 84.95(8) y
N2 Cd1 Br2 . . 89.25(9) y
N1 Cd1 Br2 . . 91.53(9) y
Br3 Cd1 Br2 1_655 . 179.063(17) y
O5 Cd1 Br1 . . 86.21(9) y
N2 Cd1 Br1 . . 173.61(9) y
N1 Cd1 Br1 . . 89.72(9) y
Br3 Cd1 Br1 1_655 . 90.128(15) y
Br2 Cd1 Br1 . . 89.851(15) y
Br4 Hg1 Br3 . . 113.746(16) y
Br4 Hg1 Br2 . . 118.138(17) y
Br3 Hg1 Br2 . . 102.595(15) y
Br4 Hg1 Br1 . . 113.707(15) y
Br3 Hg1 Br1 . . 109.382(15) y
Br2 Hg1 Br1 . . 97.638(14) y
Hg1 Br1 Cd1 . . 85.690(14) ?
Hg1 Br2 Cd1 . . 86.626(14) ?
Hg1 Br3 Cd1 . 1_455 108.057(16) ?
C4 O2 H2A . . 104(4) ?
C14 O4 H4A . . 99(3) ?
Cd1 O5 H5D . . 122(4) ?
Cd1 O5 H5E . . 124(4) ?
H5D O5 H5E . . 109(5) ?
C8 N1 C9 . . 117.7(4) ?
C8 N1 Cd1 . . 123.1(3) ?
C9 N1 Cd1 . . 118.8(3) ?
C19 N2 C18 . . 116.8(4) ?
C19 N2 Cd1 . . 120.3(3) ?
C18 N2 Cd1 . . 122.9(3) ?
C2 C1 H1A . . 109.5 ?
C2 C1 H1B . . 109.5 ?
H1A C1 H1B . . 109.5 ?
C2 C1 H1C . . 109.5 ?
H1A C1 H1C . . 109.5 ?
H1B C1 H1C . . 109.5 ?
O1 C2 C3 . . 120.2(4) ?
O1 C2 C1 . . 119.3(4) ?
C3 C2 C1 . . 120.4(4) ?
C4 C3 C2 . . 120.1(4) ?
C4 C3 C6 . . 118.9(4) ?
C2 C3 C6 . . 120.8(4) ?
O2 C4 C3 . . 122.1(4) ?
O2 C4 C5 . . 113.0(4) ?
C3 C4 C5 . . 124.8(4) ?
C4 C5 H5A . . 109.5 ?
C4 C5 H5B . . 109.5 ?
H5A C5 H5B . . 109.5 ?
C4 C5 H5C . . 109.5 ?
H5A C5 H5C . . 109.5 ?
H5B C5 H5C . . 109.5 ?
C10 C6 C7 . . 117.3(4) ?
C10 C6 C3 . . 120.8(4) ?
C7 C6 C3 . . 121.9(4) ?
C6 C7 C8 . . 119.5(4) ?
C6 C7 H7 . . 120.3 ?
C8 C7 H7 . . 120.3 ?
N1 C8 C7 . . 122.7(4) ?
N1 C8 H8 . . 118.6 ?
C7 C8 H8 . . 118.6 ?
N1 C9 C10 . . 122.6(4) ?
N1 C9 H9 . . 118.7 ?
C10 C9 H9 . . 118.7 ?
C9 C10 C6 . . 120.2(4) ?
C9 C10 H10 . . 119.9 ?
C6 C10 H10 . . 119.9 ?
C12 C11 H11A . . 109.5 ?
C12 C11 H11B . . 109.5 ?
H11A C11 H11B . . 109.5 ?
C12 C11 H11C . . 109.5 ?
H11A C11 H11C . . 109.5 ?
H11B C11 H11C . . 109.5 ?
O3 C12 C13 . . 121.3(4) ?
O3 C12 C11 . . 117.1(4) ?
C13 C12 C11 . . 121.5(4) ?
C14 C13 C12 . . 118.2(4) ?
C14 C13 C16 . . 120.4(4) ?
C12 C13 C16 . . 121.3(4) ?
O4 C14 C13 . . 121.4(4) ?
O4 C14 C15 . . 115.4(4) ?
C13 C14 C15 . . 123.2(4) ?
C14 C15 H15A . . 109.5 ?
C14 C15 H15B . . 109.5 ?
H15A C15 H15B . . 109.5 ?
C14 C15 H15C . . 109.5 ?
H15A C15 H15C . . 109.5 ?
H15B C15 H15C . . 109.5 ?
C20 C16 C17 . . 116.7(4) ?
C20 C16 C13 . . 121.2(4) ?
C17 C16 C13 . . 122.0(4) ?
C18 C17 C16 . . 119.7(4) ?
C18 C17 H17 . . 120.1 ?
C16 C17 H17 . . 120.1 ?
N2 C18 C17 . . 123.5(4) ?
N2 C18 H18 . . 118.3 ?
C17 C18 H18 . . 118.3 ?
N2 C19 C20 . . 123.3(4) ?
N2 C19 H19 . . 118.4 ?
C20 C19 H19 . . 118.4 ?
C19 C20 C16 . . 120.0(4) ?
C19 C20 H20 . . 120.0 ?
C16 C20 H20 . . 120.0 ?

loop_
_geom_bond_atom_site_label_1
_geom_bond_atom_site_label_2
_geom_bond_site_symmetry_2
_geom_bond_distance
_geom_bond_publ_flag
Cd1 O5 . 2.292(3) y
Cd1 N2 . 2.315(4) y
Cd1 N1 . 2.324(3) y
Cd1 Br3 1_655 2.7542(5) y
Cd1 Br2 . 2.7892(5) y
Cd1 Br1 . 2.8306(5) y
Hg1 Br4 . 2.5312(5) y
Hg1 Br3 . 2.6330(5) y
Hg1 Br2 . 2.6342(5) y
Hg1 Br1 . 2.6390(4) y
Br3 Cd1 1_455 2.7542(5) ?
O1 C2 . 1.261(5) ?
O2 C4 . 1.324(5) ?
O2 H2A . 0.829(19) ?
O3 C12 . 1.285(5) ?
O4 C14 . 1.295(5) ?
O4 H4A . 0.843(19) ?
O5 H5D . 0.846(19) ?
O5 H5E . 0.838(19) ?
N1 C8 . 1.332(5) ?
N1 C9 . 1.342(5) ?
N2 C19 . 1.335(5) ?
N2 C18 . 1.345(5) ?
C1 C2 . 1.497(6) ?
C1 H1A . 0.9800 ?
C1 H1B . 0.9800 ?
C1 H1C . 0.9800 ?
C2 C3 . 1.438(6) ?
C3 C4 . 1.384(6) ?
C3 C6 . 1.507(6) ?
C4 C5 . 1.480(6) ?
C5 H5A . 0.9800 ?
C5 H5B . 0.9800 ?
C5 H5C . 0.9800 ?
C6 C10 . 1.382(6) ?
C6 C7 . 1.383(6) ?
C7 C8 . 1.392(6) ?
C7 H7 . 0.9500 ?
C8 H8 . 0.9500 ?
C9 C10 . 1.376(6) ?
C9 H9 . 0.9500 ?
C10 H10 . 0.9500 ?
C11 C12 . 1.500(6) ?
C11 H11A . 0.9800 ?
C11 H11B . 0.9800 ?
C11 H11C . 0.9800 ?
C12 C13 . 1.414(6) ?
C13 C14 . 1.405(6) ?
C13 C16 . 1.488(6) ?
C14 C15 . 1.500(6) ?
C15 H15A . 0.9800 ?
C15 H15B . 0.9800 ?
C15 H15C . 0.9800 ?
C16 C20 . 1.388(6) ?
C16 C17 . 1.393(6) ?
C17 C18 . 1.372(6) ?
C17 H17 . 0.9500 ?
C18 H18 . 0.9500 ?
C19 C20 . 1.378(6) ?
C19 H19 . 0.9500 ?
C20 H20 . 0.9500 ?

loop_
_geom_hbond_atom_site_label_D
_geom_hbond_atom_site_label_H
_geom_hbond_atom_site_label_A
_geom_hbond_site_symmetry_A
_geom_hbond_distance_DH
_geom_hbond_distance_HA
_geom_hbond_distance_DA
_geom_hbond_angle_DHA
O2 H2A O1 . 0.829(19) 1.80(4) 2.504(4) 141(4)
O4 H4A O3 . 0.843(19) 1.62(4) 2.441(4) 165(5)
O5 H5D Br4 1_655 0.846(19) 2.44(5) 3.274(3) 175(4)
O5 H5E O1 4_565 0.838(19) 1.91(4) 2.732(4) 168(4)

_cod_database_fobs_code 2020852
